data_7111663
loop_
_publ_author_name
'Tian, Hua'
'Jia, Qin-Xiang'
'Gao, En-Qing'
'Wang, Qing-Lun'

_publ_section_title
;
 Long-range ordering or not: magnetic properties modulated by second
 ligands in flexible three-dimensional metal--organic frameworks
;
_journal_issue 29
_journal_name_full 'Chemical Communications'
_journal_page_first 5349
_journal_page_last 5351
_journal_paper_doi 10.1039/c0cc00166j
_journal_volume 46
_journal_year 2010
_chemical_formula_sum 'C22 H12 N4 Ni O8'
_chemical_formula_weight 519.05
_chemical_name_systematic
;
?
;
_space_group_IT_number 15
_symmetry_cell_setting monoclinic
_symmetry_space_group_name_Hall '-C 2yc'
_symmetry_space_group_name_H-M 'C 1 2/c 1'
_atom_sites_solution_hydrogens geom
_atom_sites_solution_primary direct
_atom_sites_solution_secondary difmap
_audit_creation_method SHELXL-97
_cell_angle_alpha 90.00
_cell_angle_beta 107.3390(10)
_cell_angle_gamma 90.00
_cell_formula_units_Z 4
_cell_length_a 19.8537(9)
_cell_length_b 11.2886(5)
_cell_length_c 9.5983(4)
_cell_measurement_reflns_used 9532
_cell_measurement_temperature 296(2)
_cell_measurement_theta_max 28.36
_cell_measurement_theta_min 2.82
_cell_volume 2053.42(16)
_computing_cell_refinement 'Bruker SAINT'
_computing_data_collection 'Bruker APEX II'
_computing_data_reduction 'Bruker SHELXTL'
_computing_molecular_graphics 'Bruker SHELXTL'
_computing_publication_material 'Bruker SHELXTL'
_computing_structure_refinement 'Bruker SHELXTL'
_computing_structure_solution 'Bruker SHELXTL'
_diffrn_ambient_temperature 296(2)
_diffrn_measured_fraction_theta_full 0.997
_diffrn_measured_fraction_theta_max 0.997
_diffrn_measurement_device_type 'CCD area detector'
_diffrn_measurement_method 'phi and omega scans'
_diffrn_radiation_monochromator graphite
_diffrn_radiation_source 'fine-focus sealed tube'
_diffrn_radiation_type MoK\a
_diffrn_radiation_wavelength 0.71073
_diffrn_reflns_av_R_equivalents 0.0198
_diffrn_reflns_av_sigmaI/netI 0.0135
_diffrn_reflns_limit_h_max 24
_diffrn_reflns_limit_h_min -24
_diffrn_reflns_limit_k_max 13
_diffrn_reflns_limit_k_min -13
_diffrn_reflns_limit_l_max 11
_diffrn_reflns_limit_l_min -10
_diffrn_reflns_number 12399
_diffrn_reflns_theta_full 25.99
_diffrn_reflns_theta_max 25.99
_diffrn_reflns_theta_min 2.10
_exptl_absorpt_coefficient_mu 1.007
_exptl_absorpt_correction_T_max 0.9148
_exptl_absorpt_correction_T_min 0.7323
_exptl_absorpt_correction_type multi-scan
_exptl_absorpt_process_details SADABS
_exptl_crystal_colour Green
_exptl_crystal_density_diffrn 1.679
_exptl_crystal_density_method 'not measured'
_exptl_crystal_description Prism
_exptl_crystal_F_000 1056
_exptl_crystal_size_max 0.33
_exptl_crystal_size_mid 0.25
_exptl_crystal_size_min 0.09
_refine_diff_density_max 0.412
_refine_diff_density_min -0.355
_refine_diff_density_rms 0.069
_refine_ls_extinction_method none
_refine_ls_goodness_of_fit_ref 1.097
_refine_ls_hydrogen_treatment constr
_refine_ls_matrix_type full
_refine_ls_number_parameters 161
_refine_ls_number_reflns 2013
_refine_ls_number_restraints 0
_refine_ls_restrained_S_all 1.097
_refine_ls_R_factor_all 0.0328
_refine_ls_R_factor_gt 0.0311
_refine_ls_shift/su_max 0.000
_refine_ls_shift/su_mean 0.000
_refine_ls_structure_factor_coef Fsqd
_refine_ls_weighting_details 'calc w=1/[\s^2^(Fo^2^)+(0.0433P)^2^+4.0915P] where P=(Fo^2^+2Fc^2^)/3'
_refine_ls_weighting_scheme calc
_refine_ls_wR_factor_gt 0.0841
_refine_ls_wR_factor_ref 0.0856
_reflns_number_gt 1920
_reflns_number_total 2013
_reflns_threshold_expression >2sigma(I)
_cod_data_source_file C0CC00166Jsup1.cif
_cod_data_source_block 1
_cod_depositor_comments
;
The following automatic conversions were performed:

'_symmetry_cell_setting' value 'Monoclinic' changed to 'monoclinic'
according to /home/saulius/struct/CIF-dictionaries/cif_core.dic
dictionary named 'cif_core.dic' version 2.4.2 from 2011-04-26.

Automatic conversion script
Id: cif_fix_values 1891 2012-01-12 08:04:46Z andrius 
;
_cod_original_sg_symbol_H-M C2/c
_cod_database_code 7111663

loop_
_symmetry_equiv_pos_as_xyz
'x, y, z'
'-x, y, -z+1/2'
'x+1/2, y+1/2, z'
'-x+1/2, y+1/2, -z+1/2'
'-x, -y, -z'
'x, -y, z-1/2'
'-x+1/2, -y+1/2, -z'
'x+1/2, -y+1/2, z-1/2'

loop_
_atom_site_label
_atom_site_type_symbol
_atom_site_fract_x
_atom_site_fract_y
_atom_site_fract_z
_atom_site_U_iso_or_equiv
_atom_site_adp_type
_atom_site_occupancy
_atom_site_symmetry_multiplicity
_atom_site_calc_flag
_atom_site_refinement_flags
Ni1 Ni 0.0000 -0.03864(3) 0.2500 0.01729(13) Uani 1 2 d S
C1 C 0.09838(10) -0.03277(16) 0.0543(2) 0.0205(4) Uani 1 1 d .
C2 C 0.15876(11) -0.09951(19) 0.0243(2) 0.0253(4) Uani 1 1 d .
C3 C 0.19493(12) -0.04706(19) -0.0659(3) 0.0301(5) Uani 1 1 d .
H3A H 0.1836 0.0292 -0.1021 0.036 Uiso 1 1 calc R
C4 C 0.17748(11) -0.2097(2) 0.0804(2) 0.0285(5) Uani 1 1 d .
H4A H 0.1541 -0.2429 0.1418 0.034 Uiso 1 1 calc R
C5 C 0.24669(12) -0.1097(2) -0.0995(3) 0.0319(5) Uani 1 1 d .
C6 C 0.23212(11) -0.2749(2) 0.0471(2) 0.0277(5) Uani 1 1 d .
C7 C 0.05131(13) 0.2102(2) 0.2205(3) 0.0338(5) Uani 1 1 d .
H7A H 0.0873 0.1689 0.1980 0.041 Uiso 1 1 calc R
C8 C 0.05380(13) 0.3320(2) 0.2215(3) 0.0370(6) Uani 1 1 d .
H8A H 0.0915 0.3711 0.2031 0.044 Uiso 1 1 calc R
C9 C 0.0000 0.3962(3) 0.2500 0.0275(6) Uani 1 2 d S
C10 C 0.0000 0.5274(2) 0.2500 0.0278(6) Uani 1 2 d S
C11 C -0.05933(13) 0.5914(2) 0.1749(3) 0.0374(6) Uani 1 1 d .
H11A H -0.1004 0.5523 0.1234 0.045 Uiso 1 1 calc R
C12 C -0.05700(13) 0.7135(2) 0.1771(3) 0.0340(5) Uani 1 1 d .
H12A H -0.0971 0.7548 0.1252 0.041 Uiso 1 1 calc R
N1 N 0.27980(13) -0.0538(2) -0.2008(3) 0.0499(7) Uani 1 1 d .
N2 N 0.0000 0.1481(2) 0.2500 0.0222(5) Uani 1 2 d S
N3 N 0.0000 0.7754(2) 0.2500 0.0226(5) Uani 1 2 d S
O1 O 0.08614(8) -0.05735(12) 0.17182(16) 0.0236(3) Uani 1 1 d .
O2 O 0.06715(8) 0.04324(11) -0.03678(16) 0.0233(3) Uani 1 1 d .
O3 O 0.28141(16) -0.1095(3) -0.3096(3) 0.0828(9) Uani 1 1 d .
O4 O 0.29915(14) 0.0474(2) -0.1765(4) 0.0794(8) Uani 1 1 d .

loop_
_atom_site_aniso_label
_atom_site_aniso_U_11
_atom_site_aniso_U_22
_atom_site_aniso_U_33
_atom_site_aniso_U_23
_atom_site_aniso_U_13
_atom_site_aniso_U_12
Ni1 0.0221(2) 0.00964(19) 0.0235(2) 0.000 0.01185(14) 0.000
C1 0.0200(9) 0.0178(9) 0.0254(10) -0.0025(7) 0.0094(8) 0.0001(7)
C2 0.0242(10) 0.0275(11) 0.0267(10) 0.0001(8) 0.0114(8) 0.0068(8)
C3 0.0298(11) 0.0273(11) 0.0376(13) 0.0067(9) 0.0167(10) 0.0075(8)
C4 0.0294(11) 0.0307(11) 0.0305(11) 0.0054(9) 0.0168(9) 0.0080(9)
C5 0.0329(11) 0.0318(12) 0.0384(12) 0.0109(10) 0.0218(10) 0.0085(9)
C6 0.0291(11) 0.0291(11) 0.0288(11) 0.0062(9) 0.0142(9) 0.0074(9)
C7 0.0386(13) 0.0180(10) 0.0541(15) -0.0022(9) 0.0278(11) 0.0011(9)
C8 0.0388(13) 0.0183(11) 0.0641(17) -0.0007(10) 0.0311(12) -0.0040(9)
C9 0.0345(16) 0.0133(14) 0.0359(17) 0.000 0.0123(13) 0.000
C10 0.0348(16) 0.0135(14) 0.0388(18) 0.000 0.0167(14) 0.000
C11 0.0372(13) 0.0204(11) 0.0519(15) -0.0031(10) 0.0090(11) -0.0037(9)
C12 0.0339(12) 0.0212(11) 0.0441(14) 0.0007(9) 0.0072(10) 0.0024(9)
N1 0.0478(14) 0.0499(15) 0.0668(17) 0.0313(12) 0.0395(13) 0.0220(11)
N2 0.0274(12) 0.0124(11) 0.0296(13) 0.000 0.0128(10) 0.000
N3 0.0293(13) 0.0130(11) 0.0282(13) 0.000 0.0125(10) 0.000
O1 0.0259(7) 0.0225(7) 0.0266(8) 0.0031(5) 0.0145(6) 0.0057(6)
O2 0.0272(7) 0.0183(7) 0.0258(8) 0.0026(5) 0.0098(6) 0.0047(5)
O3 0.118(2) 0.0877(19) 0.0696(16) 0.0367(14) 0.0695(16) 0.0533(17)
O4 0.0666(16) 0.0700(18) 0.114(2) 0.0287(15) 0.0456(16) -0.0120(12)

loop_
_atom_type_symbol
_atom_type_description
_atom_type_scat_dispersion_real
_atom_type_scat_dispersion_imag
_atom_type_scat_source
C C 0.0033 0.0016 'International Tables Vol C Tables 4.2.6.8 and 6.1.1.4'
H H 0.0000 0.0000 'International Tables Vol C Tables 4.2.6.8 and 6.1.1.4'
N N 0.0061 0.0033 'International Tables Vol C Tables 4.2.6.8 and 6.1.1.4'
Ni Ni 0.3393 1.1124 'International Tables Vol C Tables 4.2.6.8 and 6.1.1.4'
O O 0.0106 0.0060 'International Tables Vol C Tables 4.2.6.8 and 6.1.1.4'

loop_
_geom_angle_atom_site_label_1
_geom_angle_atom_site_label_2
_geom_angle_atom_site_label_3
_geom_angle
_geom_angle_site_symmetry_1
_geom_angle_site_symmetry_3
O1 Ni1 O1 168.31(8) . 2
O1 Ni1 O2 89.86(6) . 6_556
O1 Ni1 O2 89.85(6) 2 6_556
O1 Ni1 O2 89.85(6) . 5
O1 Ni1 O2 89.86(6) 2 5
O2 Ni1 O2 177.15(7) 6_556 5
O1 Ni1 N3 84.15(4) . 1_545
O1 Ni1 N3 84.15(4) 2 1_545
O2 Ni1 N3 88.57(4) 6_556 1_545
O2 Ni1 N3 88.57(4) 5 1_545
O1 Ni1 N2 95.85(4) . .
O1 Ni1 N2 95.85(4) 2 .
O2 Ni1 N2 91.43(4) 6_556 .
O2 Ni1 N2 91.43(4) 5 .
N3 Ni1 N2 180.0 1_545 .
O2 C1 O1 126.32(18) . .
O2 C1 C2 117.68(18) . .
O1 C1 C2 115.96(17) . .
C4 C2 C3 119.85(19) . .
C4 C2 C1 121.12(19) . .
C3 C2 C1 119.01(19) . .
C5 C3 C2 119.0(2) . .
C5 C3 H3A 120.5 . .
C2 C3 H3A 120.5 . .
C2 C4 C6 121.3(2) . .
C2 C4 H4A 119.4 . .
C6 C4 H4A 119.4 . .
C3 C5 C6 124.0(2) . 7_545
C3 C5 N1 116.8(2) . .
C6 C5 N1 119.13(19) 7_545 .
C5 C6 C6 116.0(2) 7_545 7_545
C5 C6 C4 124.2(2) 7_545 .
C6 C6 C4 119.8(2) 7_545 .
N2 C7 C8 123.5(2) . .
N2 C7 H7A 118.3 . .
C8 C7 H7A 118.3 . .
C7 C8 C9 119.8(2) . .
C7 C8 H8A 120.1 . .
C9 C8 H8A 120.1 . .
C8 C9 C8 116.9(3) . 2
C8 C9 C10 121.57(14) . .
C8 C9 C10 121.57(14) 2 .
C11 C10 C11 117.2(3) 2 .
C11 C10 C9 121.40(14) 2 .
C11 C10 C9 121.40(14) . .
C12 C11 C10 119.6(2) . .
C12 C11 H11A 120.2 . .
C10 C11 H11A 120.2 . .
N3 C12 C11 123.4(2) . .
N3 C12 H12A 118.3 . .
C11 C12 H12A 118.3 . .
O4 N1 O3 124.2(3) . .
O4 N1 C5 117.3(3) . .
O3 N1 C5 118.3(3) . .
C7 N2 C7 116.7(3) 2 .
C7 N2 Ni1 121.67(13) 2 .
C7 N2 Ni1 121.67(13) . .
C12 N3 C12 117.0(3) . 2
C12 N3 Ni1 121.52(13) . 1_565
C12 N3 Ni1 121.52(13) 2 1_565
C1 O1 Ni1 134.84(13) . .
C1 O2 Ni1 135.13(13) . 5

loop_
_geom_bond_atom_site_label_1
_geom_bond_atom_site_label_2
_geom_bond_distance
_geom_bond_site_symmetry_2
Ni1 O1 2.0730(14) .
Ni1 O1 2.0730(14) 2
Ni1 O2 2.0837(15) 6_556
Ni1 O2 2.0837(15) 5
Ni1 N3 2.100(2) 1_545
Ni1 N2 2.108(2) .
C1 O2 1.250(2) .
C1 O1 1.254(3) .
C1 C2 1.514(3) .
C2 C4 1.362(3) .
C2 C3 1.409(3) .
C3 C5 1.363(3) .
C3 H3A 0.9300 .
C4 C6 1.424(3) .
C4 H4A 0.9300 .
C5 C6 1.414(3) 7_545
C5 N1 1.469(3) .
C6 C5 1.414(3) 7_545
C6 C6 1.421(4) 7_545
C7 N2 1.335(3) .
C7 C8 1.376(3) .
C7 H7A 0.9300 .
C8 C9 1.384(3) .
C8 H8A 0.9300 .
C9 C8 1.384(3) 2
C9 C10 1.482(4) .
C10 C11 1.387(3) 2
C10 C11 1.387(3) .
C11 C12 1.378(3) .
C11 H11A 0.9300 .
C12 N3 1.337(3) .
C12 H12A 0.9300 .
N1 O4 1.206(4) .
N1 O3 1.228(4) .
N2 C7 1.335(3) 2
N3 C12 1.337(3) 2
N3 Ni1 2.100(2) 1_565
O2 Ni1 2.0837(15) 5

loop_
_geom_torsion_atom_site_label_1
_geom_torsion_atom_site_label_2
_geom_torsion_atom_site_label_3
_geom_torsion_atom_site_label_4
_geom_torsion
_geom_torsion_site_symmetry_1
_geom_torsion_site_symmetry_4
O2 C1 C2 C4 -154.4(2) . .
O1 C1 C2 C4 27.7(3) . .
O2 C1 C2 C3 24.3(3) . .
O1 C1 C2 C3 -153.6(2) . .
C4 C2 C3 C5 2.2(4) . .
C1 C2 C3 C5 -176.4(2) . .
C3 C2 C4 C6 -1.5(3) . .
C1 C2 C4 C6 177.1(2) . .
C2 C3 C5 C6 -1.1(4) . 7_545
C2 C3 C5 N1 176.5(2) . .
C2 C4 C6 C5 -178.8(2) . 7_545
C2 C4 C6 C6 -0.3(4) . 7_545
N2 C7 C8 C9 -2.0(4) . .
C7 C8 C9 C8 0.93(18) . 2
C7 C8 C9 C10 -179.07(18) . .
C8 C9 C10 C11 -48.34(19) . 2
C8 C9 C10 C11 131.66(19) 2 2
C8 C9 C10 C11 131.66(19) . .
C8 C9 C10 C11 -48.34(19) 2 .
C11 C10 C11 C12 0.33(18) 2 .
C9 C10 C11 C12 -179.67(18) . .
C10 C11 C12 N3 -0.7(4) . .
C3 C5 N1 O4 48.5(4) . .
C6 C5 N1 O4 -133.7(3) 7_545 .
C3 C5 N1 O3 -126.3(3) . .
C6 C5 N1 O3 51.4(4) 7_545 .
C8 C7 N2 C7 1.0(2) . 2
C8 C7 N2 Ni1 -179.0(2) . .
O1 Ni1 N2 C7 173.46(14) . 2
O1 Ni1 N2 C7 -6.54(14) 2 2
O2 Ni1 N2 C7 -96.53(14) 6_556 2
O2 Ni1 N2 C7 83.47(14) 5 2
N3 Ni1 N2 C7 103(100) 1_545 2
O1 Ni1 N2 C7 -6.54(14) . .
O1 Ni1 N2 C7 173.46(14) 2 .
O2 Ni1 N2 C7 83.47(14) 6_556 .
O2 Ni1 N2 C7 -96.53(14) 5 .
N3 Ni1 N2 C7 -77(84) 1_545 .
C11 C12 N3 C12 0.35(19) . 2
C11 C12 N3 Ni1 -179.65(19) . 1_565
O2 C1 O1 Ni1 23.1(3) . .
C2 C1 O1 Ni1 -159.22(14) . .
O1 Ni1 O1 C1 114.55(18) 2 .
O2 Ni1 O1 C1 -156.87(19) 6_556 .
O2 Ni1 O1 C1 25.97(19) 5 .
N3 Ni1 O1 C1 114.55(18) 1_545 .
N2 Ni1 O1 C1 -65.45(18) . .
O1 C1 O2 Ni1 -112.7(2) . 5
C2 C1 O2 Ni1 69.6(2) . 5
